data_1502075
loop_
_publ_author_name
'Hergu\'e, No\'emie'
'Mallet, Charlotte'
'Savitha, Gurunathan'
'Allain, Magali'
'Fr\`ere, Pierre'
'Roncali, Jean'

_publ_section_title
;
 Facile synthesis of 3-alkoxy-4-cyanothiophenes as new building blocks for
 donor-acceptor conjugated systems.
;
_journal_issue 7
_journal_name_full 'Organic letters'
_journal_page_first 1762
_journal_page_last 1765
_journal_paper_doi 10.1021/ol200296j
_journal_volume 13
_journal_year 2011
_chemical_formula_moiety 'C12 H8 N2 O2 S2'
_chemical_formula_sum 'C12 H8 N2 O2 S2'
_chemical_formula_weight 276.32
_space_group_IT_number 14
_symmetry_cell_setting monoclinic
_symmetry_space_group_name_Hall '-P 2ybc'
_symmetry_space_group_name_H-M 'P 1 21/c 1'
_audit_creation_date 2006-06-29T15:36:52-00:00
_audit_creation_method 'WinGX routine CIF_UPDATE'
_cell_angle_alpha 90
_cell_angle_beta 112.260(10)
_cell_angle_gamma 90
_cell_formula_units_Z 4
_cell_length_a 7.5727(8)
_cell_length_b 22.554(2)
_cell_length_c 7.8420(8)
_cell_measurement_reflns_used 5540
_cell_measurement_temperature 293(2)
_cell_measurement_theta_max 25.4
_cell_measurement_theta_min 1.8
_cell_volume 1239.6(2)
_computing_cell_refinement 'SELECT,CELL, STOE IPDS'
_computing_data_collection 'EXPOSE, STOE IPDS'
_computing_data_reduction 'INTEGRATE, STOE IPDS'
_computing_molecular_graphics 'DIAMOND 3.1 (Crystal Impact GbR 2005)'
_computing_publication_material 'WinGX publication routines (Farrugia, 1999)'
_computing_structure_refinement 'SHELXL-97 (Sheldrick, 1997)'
_computing_structure_solution 'Direct methods (Sir92,Altomare et al.,1993)'
_diffrn_ambient_temperature 293(2)
_diffrn_detector_area_resol_mean 6.66
_diffrn_measured_fraction_theta_full 0.981
_diffrn_measured_fraction_theta_max 0.981
_diffrn_measurement_device_type 'STOE IPDS'
_diffrn_measurement_method 'Oscillation Phi Incr 1.0 deg'
_diffrn_radiation_probe x-ray
_diffrn_radiation_type MoK\a
_diffrn_radiation_wavelength 0.71073
_diffrn_reflns_av_R_equivalents 0.087
_diffrn_reflns_limit_h_max 9
_diffrn_reflns_limit_h_min -9
_diffrn_reflns_limit_k_max 27
_diffrn_reflns_limit_k_min -27
_diffrn_reflns_limit_l_max 9
_diffrn_reflns_limit_l_min -9
_diffrn_reflns_number 9369
_diffrn_reflns_theta_full 25.93
_diffrn_reflns_theta_max 25.93
_diffrn_reflns_theta_min 2.91
_exptl_absorpt_coefficient_mu 0.423
_exptl_absorpt_correction_T_max 0.9982
_exptl_absorpt_correction_T_min 0.9197
_exptl_absorpt_correction_type gaussian
_exptl_absorpt_process_details
;
 PLATON-ABSGAUSS : Spek, A.L. (2003), J.Appl.Cryst. 36, 7-13
;
_exptl_crystal_colour yellow
_exptl_crystal_density_diffrn 1.481
_exptl_crystal_density_method 'not measured'
_exptl_crystal_description plate
_exptl_crystal_F_000 568
_exptl_crystal_size_max 0.54
_exptl_crystal_size_mid 0.21
_exptl_crystal_size_min 0.01
_refine_diff_density_max 0.26
_refine_diff_density_min -0.262
_refine_ls_extinction_method none
_refine_ls_goodness_of_fit_ref 0.851
_refine_ls_hydrogen_treatment constr
_refine_ls_matrix_type full
_refine_ls_number_parameters 165
_refine_ls_number_reflns 2375
_refine_ls_number_restraints 0
_refine_ls_restrained_S_all 0.851
_refine_ls_R_factor_gt 0.0402
_refine_ls_shift/su_max 0
_refine_ls_structure_factor_coef Fsqd
_refine_ls_weighting_details 'calc w=1/[\s^2^(Fo^2^)+(0.0534P)^2^+0.0000P] where P=(Fo^2^+2Fc^2^)/3'
_refine_ls_weighting_scheme calc
_refine_ls_wR_factor_ref 0.1117
_reflns_number_gt 1172
_reflns_number_total 2375
_reflns_threshold_expression >2sigma(I)
_cod_data_source_file ol200296j_si_002.cif
_cod_data_source_block nh2581y
_cod_database_code 1502075

loop_
_symmetry_equiv_pos_as_xyz
'x, y, z'
'-x, y+1/2, -z+1/2'
'-x, -y, -z'
'x, -y-1/2, z-1/2'

loop_
_atom_site_label
_atom_site_type_symbol
_atom_site_fract_x
_atom_site_fract_y
_atom_site_fract_z
_atom_site_U_iso_or_equiv
_atom_site_adp_type
_atom_site_occupancy
_atom_site_calc_flag
_atom_site_refinement_flags
C01 C 0.2824(5) 0.58927(14) 0.1774(4) 0.0516(9) Uani 1 d .
H01 H 0.2771 0.605 0.0659 0.062 Uiso 1 calc R
C02 C 0.3414(5) 0.61980(12) 0.3376(4) 0.0433(8) Uani 1 d .
C03 C 0.3318(5) 0.58505(12) 0.4862(4) 0.0408(7) Uani 1 d .
C04 C 0.2689(4) 0.52816(12) 0.4362(4) 0.0404(7) Uani 1 d .
C05 C 0.2402(4) 0.48092(12) 0.5486(4) 0.0397(7) Uani 1 d .
C06 C 0.1788(5) 0.42425(13) 0.4956(4) 0.0480(8) Uani 1 d .
C07 C 0.1661(5) 0.38875(14) 0.6421(4) 0.0522(9) Uani 1 d .
C08 C 0.2214(5) 0.42021(15) 0.8020(5) 0.0588(10) Uani 1 d .
H08 H 0.2239 0.4044 0.9125 0.071 Uiso 1 calc R
C09 C 0.3866(7) 0.71222(16) 0.2165(5) 0.0773(12) Uani 1 d .
H09A H 0.4554 0.6946 0.1488 0.116 Uiso 1 calc R
H09B H 0.4368 0.7511 0.2572 0.116 Uiso 1 calc R
H09C H 0.254 0.7153 0.1387 0.116 Uiso 1 calc R
C10 C 0.3833(5) 0.60976(13) 0.6666(4) 0.0527(8) Uani 1 d .
C11 C 0.1135(6) 0.34831(15) 0.2635(5) 0.0740(12) Uani 1 d .
H11A H 0.2211 0.3263 0.3447 0.111 Uiso 1 calc R
H11B H 0.1077 0.3449 0.1395 0.111 Uiso 1 calc R
H11C H -0.0015 0.3327 0.2704 0.111 Uiso 1 calc R
C12 C 0.1008(6) 0.32899(16) 0.6331(5) 0.0680(11) Uani 1 d .
N01 N 0.4240(5) 0.63077(13) 0.8079(4) 0.0784(10) Uani 1 d .
N02 N 0.0489(6) 0.28201(15) 0.6355(5) 0.1023(13) Uani 1 d .
O01 O 0.4072(4) 0.67599(9) 0.3736(3) 0.0594(7) Uani 1 d .
O02 O 0.1332(4) 0.40858(10) 0.3165(3) 0.0754(8) Uani 1 d .
S01 S 0.21873(14) 0.51831(3) 0.20470(10) 0.0504(3) Uani 1 d .
S02 S 0.28445(14) 0.49015(4) 0.78048(11) 0.0540(3) Uani 1 d .

loop_
_atom_site_aniso_label
_atom_site_aniso_U_11
_atom_site_aniso_U_22
_atom_site_aniso_U_33
_atom_site_aniso_U_23
_atom_site_aniso_U_13
_atom_site_aniso_U_12
C01 0.066(3) 0.0531(18) 0.0382(17) 0.0058(13) 0.0233(17) 0.0046(16)
C02 0.048(2) 0.0397(16) 0.0427(16) 0.0062(12) 0.0179(15) 0.0052(14)
C03 0.044(2) 0.0393(15) 0.0378(15) -0.0005(12) 0.0143(14) 0.0013(14)
C04 0.0367(19) 0.0443(16) 0.0398(16) 0.0040(12) 0.0142(14) 0.0042(14)
C05 0.0386(19) 0.0387(15) 0.0393(15) 0.0012(12) 0.0121(14) 0.0025(13)
C06 0.050(2) 0.0425(16) 0.0481(17) 0.0020(13) 0.0147(15) 0.0012(15)
C07 0.050(2) 0.0469(17) 0.060(2) 0.0116(15) 0.0205(17) 0.0009(15)
C08 0.063(3) 0.063(2) 0.054(2) 0.0134(16) 0.0266(19) 0.0022(17)
C09 0.105(4) 0.052(2) 0.072(2) 0.0202(17) 0.031(2) -0.003(2)
C10 0.072(3) 0.0436(17) 0.0424(18) -0.0027(14) 0.0217(16) -0.0031(16)
C11 0.096(3) 0.050(2) 0.073(2) -0.0144(17) 0.029(2) -0.009(2)
C12 0.075(3) 0.049(2) 0.076(2) 0.0138(17) 0.025(2) 0.0003(19)
N01 0.122(3) 0.0608(18) 0.0533(18) -0.0068(14) 0.0349(18) -0.0112(19)
N02 0.131(4) 0.054(2) 0.118(3) 0.016(2) 0.043(3) -0.017(2)
O01 0.0813(19) 0.0423(12) 0.0530(13) 0.0051(9) 0.0236(12) -0.0078(12)
O02 0.119(2) 0.0454(13) 0.0510(14) -0.0050(10) 0.0197(14) -0.0117(14)
S01 0.0608(6) 0.0504(5) 0.0383(4) -0.0037(3) 0.0169(4) -0.0016(4)
S02 0.0675(7) 0.0550(5) 0.0442(5) 0.0019(4) 0.0265(4) -0.0038(4)

loop_
_atom_type_symbol
_atom_type_description
_atom_type_scat_dispersion_real
_atom_type_scat_dispersion_imag
_atom_type_scat_source
C C 0.0033 0.0016 'International Tables Vol C Tables 4.2.6.8 and 6.1.1.4'
H H 0 0 'International Tables Vol C Tables 4.2.6.8 and 6.1.1.4'
N N 0.0061 0.0033 'International Tables Vol C Tables 4.2.6.8 and 6.1.1.4'
O O 0.0106 0.006 'International Tables Vol C Tables 4.2.6.8 and 6.1.1.4'
S S 0.1246 0.1234 'International Tables Vol C Tables 4.2.6.8 and 6.1.1.4'

loop_
_geom_angle_atom_site_label_1
_geom_angle_atom_site_label_2
_geom_angle_atom_site_label_3
_geom_angle
C02 C01 S01 111.7(2)
O01 C02 C01 129.6(3)
O01 C02 C03 118.2(2)
C01 C02 C03 112.2(3)
C04 C03 C02 113.5(2)
C04 C03 C10 125.6(3)
C02 C03 C10 120.9(3)
C03 C04 C05 128.9(2)
C03 C04 S01 109.6(2)
C05 C04 S01 121.5(2)
C06 C05 C04 127.8(3)
C06 C05 S02 109.8(2)
C04 C05 S02 122.4(2)
O02 C06 C05 118.7(3)
O02 C06 C07 127.9(3)
C05 C06 C07 113.3(3)
C08 C07 C12 121.1(3)
C08 C07 C06 110.9(3)
C12 C07 C06 127.9(3)
C07 C08 S02 113.4(2)
N01 C10 C03 178.3(3)
N02 C12 C07 176.2(4)
C02 O01 C09 116.3(2)
C06 O02 C11 120.7(3)
C01 S01 C04 92.94(13)
C08 S02 C05 92.50(15)

loop_
_geom_bond_atom_site_label_1
_geom_bond_atom_site_label_2
_geom_bond_distance
C01 C02 1.352(4)
C01 S01 1.708(3)
C02 O01 1.352(3)
C02 C03 1.429(4)
C03 C04 1.373(4)
C03 C10 1.430(4)
C04 C05 1.451(4)
C04 S01 1.722(3)
C05 C06 1.370(4)
C05 S02 1.732(3)
C06 O02 1.360(4)
C06 C07 1.433(4)
C07 C08 1.362(5)
C07 C12 1.428(5)
C08 S02 1.675(3)
C09 O01 1.437(4)
C10 N01 1.136(4)
C11 O02 1.413(4)
C12 N02 1.133(4)
